data_7121380
loop_
_publ_author_name
'Yruegas, Sam'
'Martinez, Jesse J.'
'Martin, Caleb Daniel'

_publ_section_title
;
 Intermolecular Insertion Reactions of Azides Into 9-Borafluorenes to
 Generate 9,10-B,N-Phenanthrenes
;
_journal_name_full 'Chemical Communications'
_journal_paper_doi 10.1039/C8CC01529E
_journal_year 2018
_chemical_formula_moiety 'C22 H23 B Cl N'
_chemical_formula_sum 'C22 H23 B Cl N'
_chemical_formula_weight 347.67
_chemical_name_common 10Cl
_chemical_name_systematic
;
 ?
;
_chemical_properties_physical Air-sensitive,Moisture-sensitive
_space_group_crystal_system monoclinic
_space_group_IT_number 14
_space_group_name_Hall '-P 2ybc'
_space_group_name_H-M_alt 'P 1 21/c 1'
_symmetry_space_group_name_Hall '-P 2ybc'
_symmetry_space_group_name_H-M 'P 1 21/c 1'
_atom_sites_solution_hydrogens geom
_audit_creation_method SHELXL-2013
_audit_update_record
;
2018-01-25 deposited with the CCDC.
2018-03-09 downloaded from the CCDC.
;
_cell_angle_alpha 90
_cell_angle_beta 97.732(3)
_cell_angle_gamma 90
_cell_formula_units_Z 4
_cell_length_a 13.6790(15)
_cell_length_b 12.5898(13)
_cell_length_c 10.2613(10)
_cell_measurement_reflns_used 9910
_cell_measurement_temperature 150(2)
_cell_measurement_theta_max 28.16
_cell_measurement_theta_min 2.84
_cell_volume 1751.1(3)
_computing_cell_refinement 'Bruker SAINT'
_computing_data_collection 'Bruker APEX2'
_computing_data_reduction 'Bruker SAINT'
_computing_molecular_graphics 'Bruker SHELXTL'
_computing_publication_material 'Bruker SHELXTL'
_computing_structure_refinement 'SHELXL-2014 (Sheldrick 2014)'
_computing_structure_solution 'SHELXS-97 (Sheldrick 2008)'
_diffrn_ambient_temperature 150(2)
_diffrn_measured_fraction_theta_full 1.000
_diffrn_measured_fraction_theta_max 1.000
_diffrn_measurement_device_type 'Bruker APEX-II CCD'
_diffrn_measurement_method '\f and \w scans'
_diffrn_radiation_type MoK\a
_diffrn_radiation_wavelength 0.71073
_diffrn_reflns_av_R_equivalents 0.0863
_diffrn_reflns_av_unetI/netI 0.0420
_diffrn_reflns_Laue_measured_fraction_full 1.000
_diffrn_reflns_Laue_measured_fraction_max 1.000
_diffrn_reflns_limit_h_max 17
_diffrn_reflns_limit_h_min -17
_diffrn_reflns_limit_k_max 16
_diffrn_reflns_limit_k_min -16
_diffrn_reflns_limit_l_max 13
_diffrn_reflns_limit_l_min -13
_diffrn_reflns_number 56105
_diffrn_reflns_point_group_measured_fraction_full 1.000
_diffrn_reflns_point_group_measured_fraction_max 1.000
_diffrn_reflns_theta_full 25.242
_diffrn_reflns_theta_max 27.874
_diffrn_reflns_theta_min 2.208
_exptl_absorpt_coefficient_mu 0.222
_exptl_absorpt_correction_T_max 1.000
_exptl_absorpt_correction_T_min 0.892
_exptl_absorpt_correction_type multi-scan
_exptl_absorpt_process_details SADABs
_exptl_crystal_colour colourless
_exptl_crystal_density_diffrn 1.319
_exptl_crystal_description blocklike
_exptl_crystal_F_000 736
_exptl_crystal_size_max 0.245
_exptl_crystal_size_mid 0.147
_exptl_crystal_size_min 0.071
_refine_diff_density_max 0.371
_refine_diff_density_min -0.321
_refine_diff_density_rms 0.103
_refine_ls_extinction_method none
_refine_ls_goodness_of_fit_ref 1.147
_refine_ls_hydrogen_treatment constr
_refine_ls_matrix_type full
_refine_ls_number_parameters 226
_refine_ls_number_reflns 4179
_refine_ls_number_restraints 0
_refine_ls_restrained_S_all 1.147
_refine_ls_R_factor_all 0.0729
_refine_ls_R_factor_gt 0.0433
_refine_ls_shift/su_max 0.001
_refine_ls_shift/su_mean 0.000
_refine_ls_structure_factor_coef Fsqd
_refine_ls_weighting_details 'w=1/[\s^2^(Fo^2^)+(0.0562P)^2^+0.4821P] where P=(Fo^2^+2Fc^2^)/3'
_refine_ls_weighting_scheme calc
_refine_ls_wR_factor_gt 0.1025
_refine_ls_wR_factor_ref 0.1221
_reflns_Friedel_coverage 0.000
_reflns_number_gt 3119
_reflns_number_total 4179
_reflns_threshold_expression 'I > 2\s(I)'
_cod_data_source_file c8cc01529e2.cif
_cod_data_source_block 10Cl
_cod_database_code 7121380
_shelx_space_group_comment
;
The symmetry employed for this shelxl refinement is uniquely defined
by the following loop, which should always be used as a source of
symmetry information in preference to the above space-group names.
They are only intended as comments.
;
_shelx_estimated_absorpt_t_min 0.948
_shelx_estimated_absorpt_t_max 0.984
_shelxl_version_number 2013-4

loop_
_space_group_symop_operation_xyz
'x, y, z'
'-x, y+1/2, -z+1/2'
'-x, -y, -z'
'x, -y-1/2, z-1/2'

loop_
_atom_site_label
_atom_site_type_symbol
_atom_site_fract_x
_atom_site_fract_y
_atom_site_fract_z
_atom_site_U_iso_or_equiv
_atom_site_adp_type
_atom_site_occupancy
_atom_site_site_symmetry_order
_atom_site_calc_flag
_atom_site_refinement_flags_posn
_atom_site_refinement_flags_adp
Cl1 Cl 0.04934(3) 0.70686(4) 0.07619(5) 0.03095(15) Uani 1 1 d . .
N1 N 0.24731(10) 0.77809(11) 0.10697(13) 0.0192(3) Uani 1 1 d . .
C6 C 0.30655(18) 0.39311(15) 0.25319(19) 0.0395(5) Uani 1 1 d . .
H6 H 0.3351 0.3302 0.2927 0.047 Uiso 1 1 calc R U
C5 C 0.36693(16) 0.47428(15) 0.21967(18) 0.0337(5) Uani 1 1 d . .
H5 H 0.4366 0.4666 0.2357 0.040 Uiso 1 1 calc R U
C13 C 0.32527(14) 0.56794(13) 0.16203(16) 0.0245(4) Uani 1 1 d . .
C14 C 0.22209(13) 0.58083(13) 0.14494(16) 0.0232(4) Uani 1 1 d . .
C15 C 0.22610(11) 0.89245(13) 0.14097(16) 0.0177(3) Uani 1 1 d . .
C23 C 0.16627(12) 0.94819(13) 0.02447(16) 0.0200(4) Uani 1 1 d . .
H17 H 0.1049 0.9078 -0.0034 0.024 Uiso 1 1 calc R U
H16 H 0.2049 0.9504 -0.0504 0.024 Uiso 1 1 calc R U
C19 C 0.14042(13) 1.06133(13) 0.06184(17) 0.0232(4) Uani 1 1 d . .
H13 H 0.1011 1.0968 -0.0152 0.028 Uiso 1 1 calc R U
C18 C 0.23600(13) 1.12309(14) 0.10199(17) 0.0253(4) Uani 1 1 d . .
H12 H 0.2204 1.1975 0.1229 0.030 Uiso 1 1 calc R U
H25 H 0.2759 1.1239 0.0283 0.030 Uiso 1 1 calc R U
C20 C 0.08015(13) 1.05780(14) 0.17737(17) 0.0259(4) Uani 1 1 d . .
H14 H 0.0615 1.1308 0.2000 0.031 Uiso 1 1 calc R U
H15 H 0.0189 1.0166 0.1521 0.031 Uiso 1 1 calc R U
C21 C 0.14097(13) 1.00604(14) 0.29667(16) 0.0233(4) Uani 1 1 d . .
H20 H 0.1010 1.0036 0.3714 0.028 Uiso 1 1 calc R U
C24 C 0.23438(13) 1.07059(14) 0.33722(17) 0.0255(4) Uani 1 1 d . .
H22 H 0.2731 1.0387 0.4160 0.031 Uiso 1 1 calc R U
H21 H 0.2170 1.1443 0.3588 0.031 Uiso 1 1 calc R U
C17 C 0.29478(13) 1.07063(13) 0.22255(17) 0.0235(4) Uani 1 1 d . .
H10 H 0.3570 1.1117 0.2483 0.028 Uiso 1 1 calc R U
C16 C 0.32126(12) 0.95632(13) 0.18833(17) 0.0219(4) Uani 1 1 d . .
H26 H 0.3578 0.9216 0.2668 0.026 Uiso 1 1 calc R U
H9 H 0.3644 0.9573 0.1182 0.026 Uiso 1 1 calc R U
C7 C 0.20504(18) 0.40301(15) 0.22954(19) 0.0382(5) Uani 1 1 d . .
H7 H 0.1642 0.3459 0.2494 0.046 Uiso 1 1 calc R U
C8 C 0.16317(16) 0.49581(14) 0.17714(17) 0.0301(4) Uani 1 1 d . .
H8 H 0.0934 0.5024 0.1625 0.036 Uiso 1 1 calc R U
C12 C 0.38344(13) 0.65015(14) 0.10593(16) 0.0233(4) Uani 1 1 d . .
C4 C 0.47726(13) 0.62798(15) 0.07181(18) 0.0295(4) Uani 1 1 d . .
H4 H 0.5079 0.5624 0.0987 0.035 Uiso 1 1 calc R U
C3 C 0.52639(14) 0.69782(16) 0.00082(19) 0.0339(5) Uani 1 1 d . .
H3 H 0.5915 0.6827 -0.0162 0.041 Uiso 1 1 calc R U
C2 C 0.47959(14) 0.79059(17) -0.04558(19) 0.0321(4) Uani 1 1 d . .
H2 H 0.5109 0.8372 -0.0999 0.038 Uiso 1 1 calc R U
C1 C 0.38732(13) 0.81552(15) -0.01309(17) 0.0255(4) Uani 1 1 d . .
H1 H 0.3550 0.8782 -0.0477 0.031 Uiso 1 1 calc R U
C11 C 0.34092(12) 0.74997(14) 0.06984(16) 0.0205(4) Uani 1 1 d . .
C22 C 0.16793(12) 0.89231(13) 0.26017(16) 0.0209(4) Uani 1 1 d . .
H18 H 0.1069 0.8500 0.2387 0.025 Uiso 1 1 calc R U
H19 H 0.2084 0.8587 0.3364 0.025 Uiso 1 1 calc R U
B1 B 0.18100(15) 0.69207(16) 0.10984(19) 0.0219(4) Uani 1 1 d . .

loop_
_atom_site_aniso_label
_atom_site_aniso_U_11
_atom_site_aniso_U_22
_atom_site_aniso_U_33
_atom_site_aniso_U_23
_atom_site_aniso_U_13
_atom_site_aniso_U_12
Cl1 0.0216(2) 0.0284(2) 0.0429(3) 0.0011(2) 0.00438(19) -0.00302(18)
N1 0.0187(7) 0.0187(7) 0.0205(7) 0.0015(6) 0.0032(6) 0.0044(5)
C6 0.0763(17) 0.0200(10) 0.0227(10) 0.0005(8) 0.0078(10) 0.0144(10)
C5 0.0482(12) 0.0265(10) 0.0239(9) -0.0062(8) -0.0039(8) 0.0139(9)
C13 0.0376(10) 0.0195(9) 0.0151(8) -0.0052(7) -0.0015(7) 0.0068(7)
C14 0.0344(10) 0.0212(9) 0.0144(8) -0.0028(7) 0.0049(7) 0.0014(7)
C15 0.0177(8) 0.0166(8) 0.0187(8) 0.0005(6) 0.0024(6) 0.0027(6)
C23 0.0201(8) 0.0205(8) 0.0188(8) 0.0005(7) 0.0001(7) 0.0020(7)
C19 0.0269(9) 0.0212(9) 0.0199(8) 0.0019(7) -0.0021(7) 0.0061(7)
C18 0.0339(10) 0.0186(9) 0.0232(9) -0.0001(7) 0.0027(8) 0.0003(7)
C20 0.0229(9) 0.0267(9) 0.0275(9) -0.0034(7) 0.0012(7) 0.0075(7)
C21 0.0248(9) 0.0258(9) 0.0197(8) -0.0019(7) 0.0051(7) 0.0036(7)
C24 0.0313(10) 0.0243(9) 0.0196(9) -0.0022(7) -0.0012(7) 0.0021(7)
C17 0.0239(9) 0.0226(9) 0.0230(9) -0.0021(7) 0.0000(7) -0.0039(7)
C16 0.0190(8) 0.0243(9) 0.0219(8) 0.0008(7) 0.0010(7) 0.0011(7)
C7 0.0695(16) 0.0198(9) 0.0292(10) -0.0025(8) 0.0204(10) 0.0018(10)
C8 0.0463(12) 0.0224(9) 0.0236(9) -0.0044(7) 0.0121(8) 0.0000(8)
C12 0.0242(9) 0.0257(9) 0.0181(8) -0.0066(7) -0.0041(7) 0.0062(7)
C4 0.0258(10) 0.0306(10) 0.0299(10) -0.0126(8) -0.0050(8) 0.0102(8)
C3 0.0200(9) 0.0475(12) 0.0339(11) -0.0149(9) 0.0023(8) 0.0075(9)
C2 0.0258(9) 0.0447(12) 0.0272(10) -0.0035(9) 0.0091(8) -0.0006(9)
C1 0.0241(9) 0.0314(10) 0.0210(9) 0.0004(7) 0.0032(7) 0.0037(7)
C11 0.0184(8) 0.0255(9) 0.0170(8) -0.0038(7) 0.0002(6) 0.0033(7)
C22 0.0219(8) 0.0221(9) 0.0186(8) 0.0016(7) 0.0028(7) -0.0002(7)
B1 0.0229(10) 0.0257(10) 0.0176(9) -0.0007(8) 0.0052(8) 0.0014(8)

loop_
_atom_type_symbol
_atom_type_description
_atom_type_scat_dispersion_real
_atom_type_scat_dispersion_imag
_atom_type_scat_source
C C 0.0033 0.0016 'International Tables Vol C Tables 4.2.6.8 and 6.1.1.4'
H H 0.0000 0.0000 'International Tables Vol C Tables 4.2.6.8 and 6.1.1.4'
N N 0.0061 0.0033 'International Tables Vol C Tables 4.2.6.8 and 6.1.1.4'
B B 0.0013 0.0007 'International Tables Vol C Tables 4.2.6.8 and 6.1.1.4'
Cl Cl 0.1484 0.1585 'International Tables Vol C Tables 4.2.6.8 and 6.1.1.4'

loop_
_geom_angle_atom_site_label_1
_geom_angle_atom_site_label_2
_geom_angle_atom_site_label_3
_geom_angle
B1 N1 C11 114.57(14)
B1 N1 C15 125.30(14)
C11 N1 C15 120.13(13)
C7 C6 C5 120.53(18)
C7 C6 H6 119.7
C5 C6 H6 119.7
C6 C5 C13 120.1(2)
C6 C5 H5 119.9
C13 C5 H5 119.9
C5 C13 C14 119.48(18)
C5 C13 C12 123.08(18)
C14 C13 C12 117.17(15)
C8 C14 C13 118.67(16)
C8 C14 B1 123.16(17)
C13 C14 B1 117.65(15)
N1 C15 C23 110.79(13)
N1 C15 C22 108.38(13)
C23 C15 C22 109.97(13)
N1 C15 C16 112.65(13)
C23 C15 C16 110.24(13)
C22 C15 C16 104.60(13)
C15 C23 C19 110.47(14)
C15 C23 H17 109.6
C19 C23 H17 109.6
C15 C23 H16 109.6
C19 C23 H16 109.6
H17 C23 H16 108.1
C23 C19 C18 108.85(14)
C23 C19 C20 109.49(14)
C18 C19 C20 109.61(14)
C23 C19 H13 109.6
C18 C19 H13 109.6
C20 C19 H13 109.6
C19 C18 C17 109.59(14)
C19 C18 H12 109.8
C17 C18 H12 109.8
C19 C18 H25 109.8
C17 C18 H25 109.8
H12 C18 H25 108.2
C21 C20 C19 109.88(14)
C21 C20 H14 109.7
C19 C20 H14 109.7
C21 C20 H15 109.7
C19 C20 H15 109.7
H14 C20 H15 108.2
C24 C21 C20 109.69(14)
C24 C21 C22 110.08(14)
C20 C21 C22 108.91(14)
C24 C21 H20 109.4
C20 C21 H20 109.4
C22 C21 H20 109.4
C21 C24 C17 108.09(14)
C21 C24 H22 110.1
C17 C24 H22 110.1
C21 C24 H21 110.1
C17 C24 H21 110.1
H22 C24 H21 108.4
C24 C17 C18 110.07(15)
C24 C17 C16 110.16(14)
C18 C17 C16 109.49(14)
C24 C17 H10 109.0
C18 C17 H10 109.0
C16 C17 H10 109.0
C17 C16 C15 110.08(13)
C17 C16 H26 109.6
C15 C16 H26 109.6
C17 C16 H9 109.6
C15 C16 H9 109.6
H26 C16 H9 108.2
C8 C7 C6 119.98(19)
C8 C7 H7 120.0
C6 C7 H7 120.0
C7 C8 C14 121.1(2)
C7 C8 H8 119.5
C14 C8 H8 119.5
C4 C12 C11 118.01(16)
C4 C12 C13 121.29(16)
C11 C12 C13 120.24(15)
C3 C4 C12 122.29(17)
C3 C4 H4 118.9
C12 C4 H4 118.9
C4 C3 C2 119.05(17)
C4 C3 H3 120.5
C2 C3 H3 120.5
C1 C2 C3 120.17(18)
C1 C2 H2 119.9
C3 C2 H2 119.9
C2 C1 C11 121.08(17)
C2 C1 H1 119.5
C11 C1 H1 119.5
C1 C11 C12 118.69(15)
C1 C11 N1 120.84(15)
C12 C11 N1 120.17(15)
C21 C22 C15 110.95(13)
C21 C22 H18 109.4
C15 C22 H18 109.4
C21 C22 H19 109.4
C15 C22 H19 109.4
H18 C22 H19 108.0
N1 B1 C14 119.20(16)
N1 B1 Cl1 123.03(14)
C14 B1 Cl1 117.76(14)

loop_
_geom_bond_atom_site_label_1
_geom_bond_atom_site_label_2
_geom_bond_distance
Cl1 B1 1.797(2)
N1 B1 1.416(2)
N1 C11 1.429(2)
N1 C15 1.519(2)
C6 C7 1.383(3)
C6 C5 1.386(3)
C6 H6 0.9500
C5 C13 1.405(2)
C5 H5 0.9500
C13 C14 1.408(3)
C13 C12 1.469(3)
C14 C8 1.406(3)
C14 B1 1.534(3)
C15 C23 1.526(2)
C15 C22 1.546(2)
C15 C16 1.551(2)
C23 C19 1.529(2)
C23 H17 0.9900
C23 H16 0.9900
C19 C18 1.529(3)
C19 C20 1.533(2)
C19 H13 1.0000
C18 C17 1.531(2)
C18 H12 0.9900
C18 H25 0.9900
C20 C21 1.530(2)
C20 H14 0.9900
C20 H15 0.9900
C21 C24 1.524(2)
C21 C22 1.537(2)
C21 H20 1.0000
C24 C17 1.526(2)
C24 H22 0.9900
C24 H21 0.9900
C17 C16 1.536(2)
C17 H10 1.0000
C16 H26 0.9900
C16 H9 0.9900
C7 C8 1.378(3)
C7 H7 0.9500
C8 H8 0.9500
C12 C4 1.403(2)
C12 C11 1.413(2)
C4 C3 1.374(3)
C4 H4 0.9500
C3 C2 1.385(3)
C3 H3 0.9500
C2 C1 1.384(2)
C2 H2 0.9500
C1 C11 1.398(2)
C1 H1 0.9500
C22 H18 0.9900
C22 H19 0.9900

loop_
_geom_hbond_atom_site_label_D
_geom_hbond_atom_site_label_H
_geom_hbond_atom_site_label_A
_geom_hbond_distance_DH
_geom_hbond_distance_HA
_geom_hbond_distance_DA
_geom_hbond_angle_DHA
C22 H18 Cl1 0.99 2.51 3.2899(18) 135.6
C22 H18 Cl1 0.99 2.51 3.2899(18) 135.6
C22 H18 Cl1 0.99 2.51 3.2899(18) 135.6

loop_
_geom_torsion_atom_site_label_1
_geom_torsion_atom_site_label_2
_geom_torsion_atom_site_label_3
_geom_torsion_atom_site_label_4
_geom_torsion
C7 C6 C5 C13 0.5(3)
C6 C5 C13 C14 3.3(3)
C6 C5 C13 C12 -170.50(16)
C5 C13 C14 C8 -4.8(2)
C12 C13 C14 C8 169.37(15)
C5 C13 C14 B1 167.14(15)
C12 C13 C14 B1 -18.7(2)
B1 N1 C15 C23 -81.37(19)
C11 N1 C15 C23 99.42(16)
B1 N1 C15 C22 39.4(2)
C11 N1 C15 C22 -139.85(14)
B1 N1 C15 C16 154.61(15)
C11 N1 C15 C16 -24.6(2)
N1 C15 C23 C19 176.92(13)
C22 C15 C23 C19 57.14(18)
C16 C15 C23 C19 -57.69(17)
C15 C23 C19 C18 60.31(17)
C15 C23 C19 C20 -59.49(18)
C23 C19 C18 C17 -61.79(18)
C20 C19 C18 C17 57.93(18)
C23 C19 C20 C21 61.08(18)
C18 C19 C20 C21 -58.25(18)
C19 C20 C21 C24 60.41(18)
C19 C20 C21 C22 -60.12(18)
C20 C21 C24 C17 -61.34(18)
C22 C21 C24 C17 58.48(18)
C21 C24 C17 C18 61.44(18)
C21 C24 C17 C16 -59.40(18)
C19 C18 C17 C24 -60.23(18)
C19 C18 C17 C16 61.01(18)
C24 C17 C16 C15 63.35(18)
C18 C17 C16 C15 -57.84(18)
N1 C15 C16 C17 -179.37(13)
C23 C15 C16 C17 56.31(17)
C22 C15 C16 C17 -61.87(17)
C5 C6 C7 C8 -2.6(3)
C6 C7 C8 C14 1.0(3)
C13 C14 C8 C7 2.7(3)
B1 C14 C8 C7 -168.78(17)
C5 C13 C12 C4 18.7(3)
C14 C13 C12 C4 -155.17(16)
C5 C13 C12 C11 -169.21(16)
C14 C13 C12 C11 16.9(2)
C11 C12 C4 C3 -2.6(3)
C13 C12 C4 C3 169.58(16)
C12 C4 C3 C2 -3.9(3)
C4 C3 C2 C1 4.3(3)
C3 C2 C1 C11 2.0(3)
C2 C1 C11 C12 -8.6(3)
C2 C1 C11 N1 177.66(16)
C4 C12 C11 C1 8.7(2)
C13 C12 C11 C1 -163.57(15)
C4 C12 C11 N1 -177.45(15)
C13 C12 C11 N1 10.2(2)
B1 N1 C11 C1 139.76(17)
C15 N1 C11 C1 -40.9(2)
B1 N1 C11 C12 -33.9(2)
C15 N1 C11 C12 145.37(15)
C24 C21 C22 C15 -62.20(18)
C20 C21 C22 C15 58.09(18)
N1 C15 C22 C21 -178.05(13)
C23 C15 C22 C21 -56.81(18)
C16 C15 C22 C21 61.56(17)
C11 N1 B1 C14 31.1(2)
C15 N1 B1 C14 -148.14(15)
C11 N1 B1 Cl1 -149.75(13)
C15 N1 B1 Cl1 31.0(2)
C8 C14 B1 N1 166.26(16)
C13 C14 B1 N1 -5.3(2)
C8 C14 B1 Cl1 -12.9(2)
C13 C14 B1 Cl1 175.56(12)
